data_7051946
loop_
_publ_author_name
'Degtyarenko, Anna S.'
'Solntsev, Pavlo V.'
'Krautscheid, Harald'
'Rusanov, Eduard B.'
'Chernega, Alexander N.'
'Domasevitch, Konstantin V.'

_publ_section_title
;
 Copper(i) and silver(i) coordination frameworks involving extended
 bipyridazine bridges
;
_journal_issue 11
_journal_name_full 'New Journal of Chemistry'
_journal_page_first 1910
_journal_paper_doi 10.1039/b801231h
_journal_volume 32
_journal_year 2008
_chemical_formula_sum 'C66 H62 Ag6 N12 O22'
_chemical_formula_weight 2022.50
_chemical_name_systematic
;
Silver(I) Isophthalate 1:1 complex with 1,4-bi(pyridazin-4-yl)benzene,
Hydrate
;
_space_group_IT_number 2
_symmetry_cell_setting triclinic
_symmetry_space_group_name_Hall '-P 1'
_symmetry_space_group_name_H-M 'P -1'
_atom_sites_solution_hydrogens geom
_atom_sites_solution_primary direct
_atom_sites_solution_secondary difmap
_audit_creation_method SHELXL-97
_cell_angle_alpha 104.457(8)
_cell_angle_beta 98.140(8)
_cell_angle_gamma 108.924(9)
_cell_formula_units_Z 1
_cell_length_a 9.4238(6)
_cell_length_b 14.2038(12)
_cell_length_c 14.2032(10)
_cell_measurement_reflns_used 8000
_cell_measurement_temperature 213(2)
_cell_measurement_theta_max 27.09
_cell_measurement_theta_min 3.86
_cell_volume 1689.3(3)
_computing_cell_refinement 'IPDS Software (Stoe & Cie, 2000)'
_computing_data_collection 'IPDS Software (Stoe & Cie, 2000)'
_computing_data_reduction 'IPDS Software (Stoe & Cie, 2000)'
_computing_molecular_graphics 'Diamond 2.1e (Brandenburg, 1999)'
_computing_publication_material 'WinGX 1.700.00 (Farrugia, 1999)'
_computing_structure_refinement 'SHELXL-97 (Sheldrick, 1997)'
_computing_structure_solution 'SHELXS-97 (Sheldrick, 1997)'
_diffrn_ambient_temperature 213(2)
_diffrn_measured_fraction_theta_full 0.981
_diffrn_measured_fraction_theta_max 0.981
_diffrn_measurement_device_type 'Stoe Imaging plate diffraction system'
_diffrn_measurement_method '\f oscillation scans'
_diffrn_radiation_monochromator graphite
_diffrn_radiation_source 'fine-focus sealed tube'
_diffrn_radiation_type MoK\a
_diffrn_radiation_wavelength 0.71073
_diffrn_reflns_av_R_equivalents 0.0497
_diffrn_reflns_av_sigmaI/netI 0.0611
_diffrn_reflns_limit_h_max 9
_diffrn_reflns_limit_h_min -12
_diffrn_reflns_limit_k_max 16
_diffrn_reflns_limit_k_min -18
_diffrn_reflns_limit_l_max 18
_diffrn_reflns_limit_l_min -17
_diffrn_reflns_number 11283
_diffrn_reflns_theta_full 27.09
_diffrn_reflns_theta_max 27.09
_diffrn_reflns_theta_min 3.86
_diffrn_standards_decay_% 0
_exptl_absorpt_coefficient_mu 1.794
_exptl_absorpt_correction_T_max 0.6904
_exptl_absorpt_correction_T_min 0.6327
_exptl_absorpt_correction_type refdelf
_exptl_absorpt_process_details 'DIFABS, (Walker & Stuart, 1983)'
_exptl_crystal_colour yellow
_exptl_crystal_density_diffrn 1.988
_exptl_crystal_density_method 'not measured'
_exptl_crystal_description prism
_exptl_crystal_F_000 1000
_exptl_crystal_size_max 0.26
_exptl_crystal_size_mid 0.22
_exptl_crystal_size_min 0.21
_refine_diff_density_max 1.516
_refine_diff_density_min -1.293
_refine_diff_density_rms 0.135
_refine_ls_extinction_method none
_refine_ls_goodness_of_fit_ref 0.879
_refine_ls_hydrogen_treatment constr
_refine_ls_matrix_type full
_refine_ls_number_parameters 541
_refine_ls_number_reflns 7302
_refine_ls_number_restraints 4
_refine_ls_restrained_S_all 0.879
_refine_ls_R_factor_all 0.0654
_refine_ls_R_factor_gt 0.0489
_refine_ls_shift/su_max 0.001
_refine_ls_shift/su_mean 0.000
_refine_ls_structure_factor_coef Fsqd
_refine_ls_weighting_details 'calc w=1/[\s^2^(Fo^2^)+(0.0815P)^2^+0.0000P] where P=(Fo^2^+2Fc^2^)/3'
_refine_ls_weighting_scheme calc
_refine_ls_wR_factor_gt 0.1161
_refine_ls_wR_factor_ref 0.1198
_reflns_number_gt 4313
_reflns_number_total 7302
_reflns_threshold_expression >2sigma(I)
_cod_data_source_file b801231h.txt
_cod_data_source_block (8)
_cod_original_sg_symbol_H-M P-1
_cod_database_code 7051946

loop_
_symmetry_equiv_pos_as_xyz
'x, y, z'
'-x, -y, -z'

loop_
_atom_site_label
_atom_site_type_symbol
_atom_site_fract_x
_atom_site_fract_y
_atom_site_fract_z
_atom_site_U_iso_or_equiv
_atom_site_adp_type
_atom_site_occupancy
_atom_site_symmetry_multiplicity
_atom_site_calc_flag
_atom_site_refinement_flags
_atom_site_disorder_assembly
_atom_site_disorder_group
Ag1 Ag 0.65919(4) 0.14847(3) 0.42149(3) 0.04546(15) Uani 1 1 d . . .
Ag2 Ag 0.20079(5) -0.43376(3) -0.44344(3) 0.04857(15) Uani 1 1 d . . .
Ag3 Ag 0.42076(5) 0.14904(4) 0.57667(3) 0.06078(18) Uani 1 1 d . . .
N1 N 0.6726(5) 0.2628(3) 0.6477(3) 0.0347(9) Uani 1 1 d . . .
N2 N 0.7677(5) 0.2650(3) 0.5850(3) 0.0341(9) Uani 1 1 d . . .
N3 N 0.3220(5) 0.0209(3) 0.4287(2) 0.0315(9) Uani 1 1 d . . .
N4 N 0.4128(4) 0.0241(3) 0.3634(3) 0.0322(9) Uani 1 1 d . . .
N5 N 0.0237(5) -0.4064(3) -0.3510(3) 0.0380(10) Uani 1 1 d . . .
N6 N -0.1315(5) -0.4651(3) -0.3948(3) 0.0342(9) Uani 1 1 d . . .
C1 C 0.7299(6) 0.3189(4) 0.7439(3) 0.0356(11) Uani 1 1 d . . .
H1 H 0.6603 0.3170 0.7854 0.043 Uiso 1 1 calc R . .
C2 C 0.8882(6) 0.3814(3) 0.7888(3) 0.0312(10) Uani 1 1 d . . .
C3 C 0.9846(6) 0.3811(4) 0.7241(3) 0.0360(11) Uani 1 1 d . . .
H3 H 1.0917 0.4196 0.7476 0.043 Uiso 1 1 calc R . .
C4 C 0.9198(6) 0.3226(4) 0.6233(3) 0.0365(11) Uani 1 1 d . . .
H4 H 0.9859 0.3234 0.5796 0.044 Uiso 1 1 calc R . .
C5 C 0.8471(7) 0.4705(5) 0.9520(4) 0.0512(15) Uani 1 1 d . . .
H5 H 0.7424 0.4506 0.9205 0.061 Uiso 1 1 calc R . .
C6 C 0.9449(6) 0.4418(3) 0.8972(3) 0.0307(10) Uani 1 1 d . . .
C7 C 1.0986(7) 0.4721(5) 0.9476(4) 0.0504(15) Uani 1 1 d . . .
H7 H 1.1671 0.4528 0.9121 0.060 Uiso 1 1 calc R . .
C8 C 0.3532(5) -0.0334(3) 0.2686(3) 0.0299(10) Uani 1 1 d . . .
H8 H 0.4188 -0.0290 0.2244 0.036 Uiso 1 1 calc R . .
C9 C 0.1944(6) -0.1023(3) 0.2287(3) 0.0311(10) Uani 1 1 d . . .
C10 C 0.1042(6) -0.1042(4) 0.2952(3) 0.0349(11) Uani 1 1 d . . .
H10 H -0.0015 -0.1471 0.2746 0.042 Uiso 1 1 calc R . .
C11 C 0.1720(6) -0.0407(4) 0.3955(3) 0.0370(12) Uani 1 1 d . . .
H11 H 0.1090 -0.0417 0.4413 0.044 Uiso 1 1 calc R . .
C12 C 0.1355(5) -0.1636(3) 0.1202(3) 0.0302(10) Uani 1 1 d . . .
C13 C 0.2360(6) -0.1890(5) 0.0642(4) 0.0475(14) Uani 1 1 d . . .
H13 H 0.3416 -0.1667 0.0948 0.057 Uiso 1 1 calc R . .
C14 C 0.1798(6) -0.2470(5) -0.0361(4) 0.0471(14) Uani 1 1 d . . .
H14 H 0.2481 -0.2649 -0.0726 0.056 Uiso 1 1 calc R . .
C15 C 0.0237(6) -0.2800(3) -0.0851(3) 0.0297(10) Uani 1 1 d . . .
C16 C -0.0754(6) -0.2561(4) -0.0290(4) 0.0437(13) Uani 1 1 d . . .
H16 H -0.1808 -0.2782 -0.0599 0.052 Uiso 1 1 calc R . .
C17 C -0.0213(6) -0.1996(4) 0.0725(4) 0.0442(14) Uani 1 1 d . . .
H17 H -0.0911 -0.1854 0.1096 0.053 Uiso 1 1 calc R . .
C18 C 0.0655(5) -0.3484(4) -0.2565(3) 0.0347(11) Uani 1 1 d . . .
H18 H 0.1713 -0.3078 -0.2288 0.042 Uiso 1 1 calc R . .
C19 C -0.0354(5) -0.3425(3) -0.1936(3) 0.0293(10) Uani 1 1 d . . .
C20 C -0.1920(6) -0.4013(4) -0.2400(3) 0.0359(11) Uani 1 1 d . . .
H20 H -0.2679 -0.4019 -0.2036 0.043 Uiso 1 1 calc R . .
C21 C -0.2332(6) -0.4592(4) -0.3417(3) 0.0410(12) Uani 1 1 d . . .
H21 H -0.3388 -0.4957 -0.3735 0.049 Uiso 1 1 calc R . .
C22 C 0.8980(6) 0.1254(4) 0.3246(4) 0.0392(12) Uani 1 1 d . . .
C23 C 1.4747(6) 0.2858(4) 0.3743(4) 0.0450(13) Uani 1 1 d . . .
C24 C 1.0343(5) 0.1353(3) 0.2819(3) 0.0317(10) Uani 1 1 d . . .
C25 C 1.1844(6) 0.2022(4) 0.3417(3) 0.0351(11) Uani 1 1 d . . .
H25 H 1.1953 0.2411 0.4082 0.042 Uiso 1 1 calc R . .
C26 C 1.3149(6) 0.2122(4) 0.3054(3) 0.0347(11) Uani 1 1 d . . .
C27 C 1.2984(6) 0.1564(4) 0.2064(4) 0.0393(11) Uani 1 1 d . . .
H27 H 1.3862 0.1627 0.1805 0.047 Uiso 1 1 calc R . .
C28 C 1.1496(7) 0.0902(4) 0.1445(3) 0.0401(12) Uani 1 1 d . . .
H28 H 1.1395 0.0523 0.0778 0.048 Uiso 1 1 calc R . .
C29 C 1.0199(6) 0.0807(4) 0.1812(3) 0.0379(12) Uani 1 1 d . . .
H29 H 0.9216 0.0378 0.1390 0.045 Uiso 1 1 calc R . .
O1 O 0.9232(5) 0.1645(3) 0.4186(3) 0.0575(12) Uani 1 1 d . . .
O2 O 0.7627(4) 0.0793(3) 0.2672(3) 0.0529(10) Uani 1 1 d . . .
O3 O 1.4830(5) 0.3370(4) 0.4601(3) 0.0737(15) Uani 1 1 d . . .
O4 O 1.5893(4) 0.2890(3) 0.3372(3) 0.0522(10) Uani 1 1 d . . .
O5 O 0.1683(5) 0.1668(3) 0.5756(3) 0.0476(9) Uani 1 1 d . . .
H1W H 0.0980 0.1703 0.5324 0.071 Uiso 1 1 d . . .
H2W H 0.2051 0.2257 0.6230 0.071 Uiso 1 1 d . . .
O6 O 0.4013(5) 0.1274(3) 0.7391(3) 0.0504(10) Uani 1 1 d . . .
H3W H 0.3868 0.1765 0.7806 0.076 Uiso 1 1 d . . .
H4W H 0.3451 0.0685 0.7443 0.076 Uiso 1 1 d . . .
O7 O 0.3067(8) -0.5761(4) -0.4139(3) 0.0843(18) Uani 1 1 d . . .
H5W H 0.3608 -0.6016 -0.4494 0.126 Uiso 1 1 d . . .
H6W H 0.3441 -0.5691 -0.3531 0.126 Uiso 1 1 d . . .
C30 C 0.5000 0.5000 1.0000 0.0368(16) Uani 1 2 d S . .
H30 H 0.5009 0.4436 1.0260 0.044 Uiso 0.50 1 d P . .
C31 C 0.5550(11) 0.6039(8) 1.0609(6) 0.034(2) Uani 0.50 1 d PD . .
C32 C 0.5586(12) 0.6845(8) 1.0240(8) 0.039(2) Uani 0.50 1 d P . .
H32 H 0.5998 0.7555 1.0698 0.047 Uiso 0.50 1 d P . .
C33 C 0.5012(12) 0.6641(9) 0.9228(7) 0.044(3) Uani 0.50 1 d P . .
H33 H 0.5030 0.7237 0.8979 0.053 Uiso 0.50 1 d P . .
C34 C 0.4418(12) 0.5626(8) 0.8544(7) 0.035(2) Uani 0.50 1 d P . .
H34 H 0.4031 0.5484 0.7836 0.042 Uiso 0.50 1 d P . .
C35 C 0.4383(11) 0.4793(8) 0.8909(7) 0.037(2) Uani 0.50 1 d PD . .
C36 C 0.6201(11) 0.6271(13) 1.1692(7) 0.0406(15) Uani 0.50 1 d PD . .
C37 C 0.3704(10) 0.3710(10) 0.8199(9) 0.0406(15) Uani 0.50 1 d PD . .
O8 O 0.5730(13) 0.5499(6) 1.2061(5) 0.065(3) Uani 0.50 1 d PD . .
O9 O 0.7158(10) 0.7167(6) 1.2225(6) 0.051(2) Uani 0.50 1 d PD . .
O10 O 0.3891(14) 0.2976(6) 0.8554(6) 0.066(3) Uani 0.50 1 d PD . .
O11 O 0.3007(13) 0.3493(8) 0.7333(6) 0.071(3) Uani 0.50 1 d PD . .
O12 O 0.4174(12) 0.1985(8) 0.9962(6) 0.067(3) Uani 0.50 1 d P . .
O13 O 0.6008(12) 0.3589(7) 1.1758(6) 0.062(2) Uani 0.50 1 d P . .
O14 O 0.3792(14) 0.0575(9) 0.9536(8) 0.076(3) Uani 0.50 1 d P . .
O15 O 0.5733(16) 0.0028(10) 1.0777(9) 0.093(4) Uani 0.50 1 d P . .

loop_
_atom_site_aniso_label
_atom_site_aniso_U_11
_atom_site_aniso_U_22
_atom_site_aniso_U_33
_atom_site_aniso_U_23
_atom_site_aniso_U_13
_atom_site_aniso_U_12
Ag1 0.02716(19) 0.0513(3) 0.03602(19) -0.00604(16) 0.00552(14) 0.00275(17)
Ag2 0.0384(2) 0.0542(3) 0.02929(18) -0.00373(16) 0.00425(15) 0.00154(18)
Ag3 0.0334(2) 0.0837(4) 0.0325(2) -0.0142(2) 0.00327(15) 0.0068(2)
N1 0.030(2) 0.035(2) 0.0294(17) 0.0040(16) 0.0035(15) 0.0060(17)
N2 0.033(2) 0.035(2) 0.0288(17) 0.0027(16) 0.0064(15) 0.0120(18)
N3 0.032(2) 0.033(2) 0.0250(16) 0.0032(14) 0.0068(14) 0.0106(17)
N4 0.0286(19) 0.0287(19) 0.0302(17) 0.0037(15) 0.0047(15) 0.0044(16)
N5 0.029(2) 0.040(2) 0.0303(17) 0.0060(16) 0.0043(15) -0.0003(18)
N6 0.0251(19) 0.037(2) 0.0298(17) 0.0047(16) 0.0007(14) 0.0042(17)
C1 0.036(3) 0.031(2) 0.032(2) 0.0044(18) 0.0049(18) 0.009(2)
C2 0.039(3) 0.022(2) 0.0255(18) 0.0026(16) 0.0030(17) 0.0073(19)
C3 0.036(3) 0.031(2) 0.033(2) 0.0036(19) 0.0031(19) 0.010(2)
C4 0.035(3) 0.033(2) 0.033(2) 0.0022(19) 0.0074(19) 0.008(2)
C5 0.039(3) 0.061(3) 0.035(2) -0.006(2) -0.001(2) 0.015(3)
C6 0.036(2) 0.021(2) 0.0280(19) 0.0034(16) 0.0062(17) 0.0066(18)
C7 0.041(3) 0.065(4) 0.034(2) -0.003(2) 0.007(2) 0.019(3)
C8 0.028(2) 0.028(2) 0.0300(19) 0.0057(17) 0.0074(17) 0.0075(18)
C9 0.035(2) 0.022(2) 0.0294(19) 0.0037(17) 0.0038(17) 0.0058(19)
C10 0.034(2) 0.028(2) 0.033(2) 0.0033(18) 0.0067(18) 0.005(2)
C11 0.036(3) 0.031(2) 0.032(2) 0.0034(18) 0.0097(19) 0.003(2)
C12 0.031(2) 0.025(2) 0.0268(19) 0.0033(16) 0.0055(17) 0.0051(18)
C13 0.034(3) 0.056(3) 0.037(2) 0.000(2) 0.005(2) 0.009(2)
C14 0.034(3) 0.060(3) 0.035(2) -0.002(2) 0.007(2) 0.015(3)
C15 0.036(2) 0.020(2) 0.0268(19) 0.0039(16) 0.0047(17) 0.0065(18)
C16 0.029(2) 0.050(3) 0.035(2) -0.001(2) 0.0033(19) 0.006(2)
C17 0.031(2) 0.053(3) 0.036(2) -0.003(2) 0.0087(19) 0.012(2)
C18 0.026(2) 0.032(2) 0.032(2) 0.0010(18) 0.0036(17) 0.0001(19)
C19 0.033(2) 0.022(2) 0.0272(18) 0.0060(16) 0.0036(16) 0.0066(18)
C20 0.033(2) 0.038(3) 0.029(2) 0.0050(19) 0.0062(18) 0.009(2)
C21 0.030(2) 0.044(3) 0.035(2) 0.004(2) -0.0004(19) 0.006(2)
C22 0.034(3) 0.032(2) 0.052(3) 0.017(2) 0.013(2) 0.009(2)
C23 0.024(2) 0.045(3) 0.059(3) 0.019(3) 0.002(2) 0.004(2)
C24 0.029(2) 0.025(2) 0.037(2) 0.0123(18) 0.0066(18) 0.0030(19)
C25 0.030(2) 0.031(2) 0.036(2) 0.0111(19) 0.0037(18) 0.004(2)
C26 0.030(2) 0.028(2) 0.042(2) 0.0150(19) 0.0042(19) 0.0047(19)
C27 0.035(3) 0.040(3) 0.050(3) 0.022(2) 0.018(2) 0.014(2)
C28 0.046(3) 0.036(3) 0.034(2) 0.0087(19) 0.009(2) 0.012(2)
C29 0.036(3) 0.029(2) 0.037(2) 0.0055(19) 0.0018(19) 0.004(2)
O1 0.043(2) 0.065(3) 0.051(2) 0.0031(19) 0.0215(17) 0.009(2)
O2 0.0271(18) 0.062(2) 0.065(2) 0.024(2) 0.0102(17) 0.0088(18)
O3 0.038(2) 0.090(3) 0.056(2) -0.008(2) -0.0047(19) 0.006(2)
O4 0.0265(18) 0.048(2) 0.068(2) 0.0135(19) 0.0048(17) 0.0032(17)
O5 0.043(2) 0.049(2) 0.0453(18) 0.0085(16) 0.0103(16) 0.0154(18)
O6 0.054(2) 0.044(2) 0.0484(19) 0.0104(16) 0.0159(17) 0.0138(18)
O7 0.123(5) 0.081(3) 0.058(3) 0.013(2) 0.006(3) 0.065(4)
C30 0.038(4) 0.038(4) 0.040(3) 0.013(3) 0.014(3) 0.018(3)
C31 0.024(4) 0.040(5) 0.038(4) 0.008(4) 0.014(4) 0.013(4)
C32 0.034(5) 0.029(5) 0.051(5) 0.010(4) 0.014(4) 0.009(4)
C33 0.030(5) 0.056(7) 0.046(5) 0.021(5) 0.018(4) 0.010(5)
C34 0.031(5) 0.044(5) 0.037(4) 0.016(4) 0.013(4) 0.016(4)
C35 0.031(5) 0.039(5) 0.037(4) 0.004(4) 0.011(4) 0.013(4)
C36 0.043(3) 0.046(3) 0.029(3) 0.006(3) 0.009(2) 0.017(3)
C37 0.043(3) 0.046(3) 0.029(3) 0.006(3) 0.009(2) 0.017(3)
O8 0.109(8) 0.045(5) 0.031(3) 0.011(3) 0.005(4) 0.021(5)
O9 0.052(5) 0.040(4) 0.045(4) -0.001(4) 0.004(3) 0.010(4)
O10 0.118(9) 0.038(4) 0.038(4) 0.007(3) 0.009(4) 0.032(5)
O11 0.090(7) 0.061(6) 0.042(4) -0.002(4) -0.018(4) 0.031(5)
O12 0.072(6) 0.084(7) 0.056(5) 0.025(5) 0.017(4) 0.040(6)
O13 0.080(7) 0.069(6) 0.047(4) 0.027(4) 0.023(4) 0.032(5)
O14 0.068(7) 0.070(7) 0.075(6) 0.019(5) -0.005(5) 0.021(6)
O15 0.090(9) 0.070(7) 0.086(7) 0.017(6) -0.018(6) 0.010(7)

loop_
_atom_type_symbol
_atom_type_description
_atom_type_scat_dispersion_real
_atom_type_scat_dispersion_imag
_atom_type_scat_source
C C 0.0033 0.0016 'International Tables Vol C Tables 4.2.6.8 and 6.1.1.4'
H H 0.0000 0.0000 'International Tables Vol C Tables 4.2.6.8 and 6.1.1.4'
N N 0.0061 0.0033 'International Tables Vol C Tables 4.2.6.8 and 6.1.1.4'
O O 0.0106 0.0060 'International Tables Vol C Tables 4.2.6.8 and 6.1.1.4'
Ag Ag -0.8971 1.1015 'International Tables Vol C Tables 4.2.6.8 and 6.1.1.4'

loop_
_geom_angle_atom_site_label_1
_geom_angle_atom_site_label_2
_geom_angle_atom_site_label_3
_geom_angle
_geom_angle_site_symmetry_1
_geom_angle_site_symmetry_3
_geom_angle_publ_flag
N4 Ag1 N2 125.69(14) . . ?
N4 Ag1 O1 139.53(14) . . ?
N2 Ag1 O1 85.07(13) . . ?
N4 Ag1 O2 96.47(12) . . ?
N2 Ag1 O2 136.34(13) . . ?
O1 Ag1 O2 52.20(12) . . ?
N4 Ag1 Ag3 62.70(9) . . ?
N2 Ag1 Ag3 63.30(10) . . ?
O1 Ag1 Ag3 141.89(10) . . ?
O2 Ag1 Ag3 158.54(8) . . ?
N6 Ag2 O4 137.37(15) 2_544 2_755 ?
N6 Ag2 N5 123.54(14) 2_544 . ?
O4 Ag2 N5 95.17(14) 2_755 . ?
N6 Ag2 O7 83.39(15) 2_544 . ?
O4 Ag2 O7 96.65(18) 2_755 . ?
N5 Ag2 O7 115.01(19) . . ?
N3 Ag3 N1 128.87(14) . . ?
N3 Ag3 O6 125.76(14) . . ?
N1 Ag3 O6 88.73(14) . . ?
N3 Ag3 O5 91.29(13) . . ?
N1 Ag3 O5 133.57(14) . . ?
O6 Ag3 O5 82.98(14) . . ?
N3 Ag3 Ag1 64.48(10) . . ?
N1 Ag3 Ag1 65.24(9) . . ?
O6 Ag3 Ag1 139.73(11) . . ?
O5 Ag3 Ag1 137.26(9) . . ?
C1 N1 N2 119.6(4) . . ?
C1 N1 Ag3 125.3(3) . . ?
N2 N1 Ag3 115.0(2) . . ?
C4 N2 N1 118.3(4) . . ?
C4 N2 Ag1 124.7(3) . . ?
N1 N2 Ag1 116.4(3) . . ?
C11 N3 N4 119.0(3) . . ?
C11 N3 Ag3 123.2(3) . . ?
N4 N3 Ag3 115.9(3) . . ?
C8 N4 N3 119.8(4) . . ?
C8 N4 Ag1 123.1(3) . . ?
N3 N4 Ag1 116.6(2) . . ?
C18 N5 N6 118.9(4) . . ?
C18 N5 Ag2 122.9(3) . . ?
N6 N5 Ag2 117.6(3) . . ?
C21 N6 N5 119.2(4) . . ?
C21 N6 Ag2 122.3(3) . 2_544 ?
N5 N6 Ag2 118.5(3) . 2_544 ?
N1 C1 C2 124.8(5) . . ?
N1 C1 H1 117.6 . . ?
C2 C1 H1 117.6 . . ?
C3 C2 C1 114.9(4) . . ?
C3 C2 C6 123.0(4) . . ?
C1 C2 C6 122.1(4) . . ?
C2 C3 C4 118.6(4) . . ?
C2 C3 H3 120.7 . . ?
C4 C3 H3 120.7 . . ?
N2 C4 C3 123.8(4) . . ?
N2 C4 H4 118.1 . . ?
C3 C4 H4 118.1 . . ?
C7 C5 C6 120.7(5) 2_767 . ?
C7 C5 H5 119.7 2_767 . ?
C6 C5 H5 119.7 . . ?
C5 C6 C7 117.5(4) . . ?
C5 C6 C2 121.1(4) . . ?
C7 C6 C2 121.4(4) . . ?
C5 C7 C6 121.8(5) 2_767 . ?
C5 C7 H7 119.1 2_767 . ?
C6 C7 H7 119.1 . . ?
N4 C8 C9 123.9(4) . . ?
N4 C8 H8 118.0 . . ?
C9 C8 H8 118.0 . . ?
C10 C9 C8 115.7(4) . . ?
C10 C9 C12 123.7(4) . . ?
C8 C9 C12 120.6(4) . . ?
C9 C10 C11 118.7(4) . . ?
C9 C10 H10 120.7 . . ?
C11 C10 H10 120.7 . . ?
N3 C11 C10 123.0(4) . . ?
N3 C11 H11 118.5 . . ?
C10 C11 H11 118.5 . . ?
C13 C12 C17 118.4(4) . . ?
C13 C12 C9 120.3(4) . . ?
C17 C12 C9 121.3(4) . . ?
C14 C13 C12 119.8(5) . . ?
C14 C13 H13 120.1 . . ?
C12 C13 H13 120.1 . . ?
C13 C14 C15 122.0(5) . . ?
C13 C14 H14 119.0 . . ?
C15 C14 H14 119.0 . . ?
C16 C15 C14 117.9(4) . . ?
C16 C15 C19 120.7(4) . . ?
C14 C15 C19 121.4(4) . . ?
C15 C16 C17 120.9(5) . . ?
C15 C16 H16 119.6 . . ?
C17 C16 H16 119.6 . . ?
C16 C17 C12 121.0(5) . . ?
C16 C17 H17 119.5 . . ?
C12 C17 H17 119.5 . . ?
N5 C18 C19 125.1(4) . . ?
N5 C18 H18 117.5 . . ?
C19 C18 H18 117.5 . . ?
C20 C19 C18 114.8(4) . . ?
C20 C19 C15 123.8(4) . . ?
C18 C19 C15 121.3(4) . . ?
C21 C20 C19 118.7(5) . . ?
C21 C20 H20 120.7 . . ?
C19 C20 H20 120.7 . . ?
N6 C21 C20 123.1(4) . . ?
N6 C21 H21 118.5 . . ?
C20 C21 H21 118.5 . . ?
O1 C22 O2 123.0(5) . . ?
O1 C22 C24 117.2(4) . . ?
O2 C22 C24 119.8(4) . . ?
O3 C23 O4 124.5(5) . . ?
O3 C23 C26 119.1(5) . . ?
O4 C23 C26 116.3(5) . . ?
C29 C24 C25 118.0(5) . . ?
C29 C24 C22 121.7(4) . . ?
C25 C24 C22 120.3(4) . . ?
C26 C25 C24 122.2(4) . . ?
C26 C25 H25 118.9 . . ?
C24 C25 H25 118.9 . . ?
C25 C26 C27 118.9(4) . . ?
C25 C26 C23 119.7(4) . . ?
C27 C26 C23 121.4(5) . . ?
C26 C27 C28 120.2(5) . . ?
C26 C27 H27 119.9 . . ?
C28 C27 H27 119.9 . . ?
C29 C28 C27 120.6(4) . . ?
C29 C28 H28 119.7 . . ?
C27 C28 H28 119.7 . . ?
C28 C29 C24 120.1(4) . . ?
C28 C29 H29 120.0 . . ?
C24 C29 H29 120.0 . . ?
C22 O1 Ag1 96.4(3) . . ?
C22 O2 Ag1 87.5(3) . . ?
C23 O4 Ag2 107.0(3) . 2_755 ?
Ag3 O5 H1W 135.7 . . ?
Ag3 O5 H2W 94.9 . . ?
H1W O5 H2W 106.9 . . ?
Ag3 O6 H3W 115.7 . . ?
Ag3 O6 H4W 121.3 . . ?
H3W O6 H4W 108.2 . . ?
Ag2 O7 H5W 125.2 . . ?
Ag2 O7 H6W 116.5 . . ?
H5W O7 H6W 106.8 . . ?
C31 C30 C35 116.5(6) . . ?
C31 C30 H30 122.4 . . ?
C35 C30 H30 121.1 . . ?
C32 C31 C30 122.6(8) . . ?
C32 C31 C36 119.5(10) . . ?
C30 C31 C36 117.8(9) . . ?
C31 C32 H32 119.0 . . ?
C33 C32 H32 120.8 . . ?
C32 C33 C34 122.3(12) . . ?
C32 C33 H33 118.7 . . ?
C34 C33 H33 118.9 . . ?
C35 C34 C33 118.2(9) . . ?
C35 C34 H34 119.4 . . ?
C33 C34 H34 122.4 . . ?
C34 C35 C37 118.9(10) . . ?
C34 C35 C30 120.1(7) . . ?
C37 C35 C30 121.1(10) . . ?
O9 C36 O8 121.9(10) . . ?
O9 C36 C31 121.5(14) . . ?
O8 C36 C31 116.6(11) . . ?
O11 C37 O10 120.9(10) . . ?
O11 C37 C35 123.1(14) . . ?
O10 C37 C35 116.0(11) . . ?

loop_
_geom_bond_atom_site_label_1
_geom_bond_atom_site_label_2
_geom_bond_distance
_geom_bond_site_symmetry_2
_geom_bond_publ_flag
Ag1 N4 2.294(4) . ?
Ag1 N2 2.342(3) . ?
Ag1 O1 2.431(4) . ?
Ag1 O2 2.622(4) . ?
Ag1 Ag3 3.3633(6) . ?
Ag2 N6 2.256(3) 2_544 ?
Ag2 O4 2.321(3) 2_755 ?
Ag2 N5 2.333(4) . ?
Ag2 O7 2.621(5) . ?
Ag3 N3 2.243(3) . ?
Ag3 N1 2.298(4) . ?
Ag3 O6 2.427(4) . ?
Ag3 O5 2.471(4) . ?
N1 C1 1.328(5) . ?
N1 N2 1.349(6) . ?
N2 C4 1.347(6) . ?
N3 C11 1.338(6) . ?
N3 N4 1.348(6) . ?
N4 C8 1.318(5) . ?
N5 C18 1.313(5) . ?
N5 N6 1.384(5) . ?
N6 C21 1.311(7) . ?
N6 Ag2 2.256(3) 2_544 ?
C1 C2 1.418(7) . ?
C1 H1 0.9400 . ?
C2 C3 1.381(7) . ?
C2 C6 1.484(5) . ?
C3 C4 1.394(6) . ?
C3 H3 0.9400 . ?
C4 H4 0.9400 . ?
C5 C7 1.380(6) 2_767 ?
C5 C6 1.382(7) . ?
C5 H5 0.9400 . ?
C6 C7 1.395(7) . ?
C7 C5 1.380(6) 2_767 ?
C7 H7 0.9400 . ?
C8 C9 1.432(6) . ?
C8 H8 0.9400 . ?
C9 C10 1.356(7) . ?
C9 C12 1.488(5) . ?
C10 C11 1.407(6) . ?
C10 H10 0.9400 . ?
C11 H11 0.9400 . ?
C12 C13 1.397(7) . ?
C12 C17 1.400(7) . ?
C13 C14 1.380(6) . ?
C13 H13 0.9400 . ?
C14 C15 1.402(7) . ?
C14 H14 0.9400 . ?
C15 C16 1.379(7) . ?
C15 C19 1.493(5) . ?
C16 C17 1.389(6) . ?
C16 H16 0.9400 . ?
C17 H17 0.9400 . ?
C18 C19 1.401(7) . ?
C18 H18 0.9400 . ?
C19 C20 1.400(7) . ?
C20 C21 1.397(6) . ?
C20 H20 0.9400 . ?
C21 H21 0.9400 . ?
C22 O1 1.266(6) . ?
C22 O2 1.271(6) . ?
C22 C24 1.478(7) . ?
C23 O3 1.230(7) . ?
C23 O4 1.260(7) . ?
C23 C26 1.539(6) . ?
C24 C29 1.411(6) . ?
C24 C25 1.418(6) . ?
C25 C26 1.378(7) . ?
C25 H25 0.9400 . ?
C26 C27 1.389(7) . ?
C27 C28 1.416(7) . ?
C27 H27 0.9400 . ?
C28 C29 1.375(8) . ?
C28 H28 0.9400 . ?
C29 H29 0.9400 . ?
O4 Ag2 2.321(3) 2_755 ?
O5 H1W 0.8599 . ?
O5 H2W 0.8585 . ?
O6 H3W 0.8560 . ?
O6 H4W 0.8596 . ?
O7 H5W 0.8651 . ?
O7 H6W 0.8535 . ?
C30 C31 1.391(9) . ?
C30 C35 1.494(10) . ?
C30 H30 0.9647 . ?
C31 C32 1.366(16) . ?
C31 C36 1.482(5) . ?
C32 C33 1.382(15) . ?
C32 H32 0.9684 . ?
C33 C34 1.399(15) . ?
C33 H33 0.9914 . ?
C34 C35 1.398(16) . ?
C34 H34 0.9661 . ?
C35 C37 1.483(5) . ?
C36 O9 1.260(16) . ?
C36 O8 1.309(19) . ?
C37 O10 1.314(19) . ?

loop_
_geom_torsion_atom_site_label_1
_geom_torsion_atom_site_label_2
_geom_torsion_atom_site_label_3
_geom_torsion_atom_site_label_4
_geom_torsion
_geom_torsion_site_symmetry_1
_geom_torsion_site_symmetry_2
_geom_torsion_site_symmetry_3
_geom_torsion_site_symmetry_4
_geom_torsion_publ_flag
N4 Ag1 Ag3 N3 2.54(18) . . . . ?
N2 Ag1 Ag3 N3 -171.42(17) . . . . ?
O1 Ag1 Ag3 N3 -134.3(2) . . . . ?
O2 Ag1 Ag3 N3 -12.4(3) . . . . ?
N4 Ag1 Ag3 N1 172.93(18) . . . . ?
N2 Ag1 Ag3 N1 -1.02(18) . . . . ?
O1 Ag1 Ag3 N1 36.1(2) . . . . ?
O2 Ag1 Ag3 N1 158.0(3) . . . . ?
N4 Ag1 Ag3 O6 118.53(19) . . . . ?
N2 Ag1 Ag3 O6 -55.42(18) . . . . ?
O1 Ag1 Ag3 O6 -18.3(2) . . . . ?
O2 Ag1 Ag3 O6 103.6(3) . . . . ?
N4 Ag1 Ag3 O5 -58.80(18) . . . . ?
N2 Ag1 Ag3 O5 127.25(18) . . . . ?
O1 Ag1 Ag3 O5 164.4(2) . . . . ?
O2 Ag1 Ag3 O5 -73.7(3) . . . . ?
N3 Ag3 N1 C1 -162.6(4) . . . . ?
O6 Ag3 N1 C1 -25.4(4) . . . . ?
O5 Ag3 N1 C1 53.6(5) . . . . ?
Ag1 Ag3 N1 C1 -173.7(5) . . . . ?
N3 Ag3 N1 N2 12.9(5) . . . . ?
O6 Ag3 N1 N2 150.0(4) . . . . ?
O5 Ag3 N1 N2 -130.9(3) . . . . ?
Ag1 Ag3 N1 N2 1.8(3) . . . . ?
C1 N1 N2 C4 1.6(7) . . . . ?
Ag3 N1 N2 C4 -174.1(4) . . . . ?
C1 N1 N2 Ag1 173.2(4) . . . . ?
Ag3 N1 N2 Ag1 -2.6(5) . . . . ?
N4 Ag1 N2 C4 166.1(4) . . . . ?
O1 Ag1 N2 C4 14.7(4) . . . . ?
O2 Ag1 N2 C4 3.6(5) . . . . ?
Ag3 Ag1 N2 C4 172.7(5) . . . . ?
N4 Ag1 N2 N1 -4.8(4) . . . . ?
O1 Ag1 N2 N1 -156.3(4) . . . . ?
O2 Ag1 N2 N1 -167.3(3) . . . . ?
Ag3 Ag1 N2 N1 1.8(3) . . . . ?
N1 Ag3 N3 C11 179.9(4) . . . . ?
O6 Ag3 N3 C11 56.8(5) . . . . ?
O5 Ag3 N3 C11 -25.5(4) . . . . ?
Ag1 Ag3 N3 C11 -168.9(5) . . . . ?
N1 Ag3 N3 N4 -15.5(4) . . . . ?
O6 Ag3 N3 N4 -138.5(3) . . . . ?
O5 Ag3 N3 N4 139.2(4) . . . . ?
Ag1 Ag3 N3 N4 -4.3(3) . . . . ?
C11 N3 N4 C8 -0.3(7) . . . . ?
Ag3 N3 N4 C8 -165.6(3) . . . . ?
C11 N3 N4 Ag1 171.6(4) . . . . ?
Ag3 N3 N4 Ag1 6.3(5) . . . . ?
N2 Ag1 N4 C8 174.0(4) . . . . ?
O1 Ag1 N4 C8 -53.2(5) . . . . ?
O2 Ag1 N4 C8 -18.0(4) . . . . ?
Ag3 Ag1 N4 C8 167.4(4) . . . . ?
N2 Ag1 N4 N3 2.4(4) . . . . ?
O1 Ag1 N4 N3 135.1(3) . . . . ?
O2 Ag1 N4 N3 170.3(4) . . . . ?
Ag3 Ag1 N4 N3 -4.3(3) . . . . ?
N6 Ag2 N5 C18 179.0(4) 2_544 . . . ?
O4 Ag2 N5 C18 -19.8(4) 2_755 . . . ?
O7 Ag2 N5 C18 80.0(4) . . . . ?
N6 Ag2 N5 N6 7.7(5) 2_544 . . . ?
O4 Ag2 N5 N6 168.9(4) 2_755 . . . ?
O7 Ag2 N5 N6 -91.3(4) . . . . ?
C18 N5 N6 C21 1.9(8) . . . . ?
Ag2 N5 N6 C21 173.5(4) . . . . ?
C18 N5 N6 Ag2 -179.0(4) . . . 2_544 ?
Ag2 N5 N6 Ag2 -7.3(5) . . . 2_544 ?
N2 N1 C1 C2 -1.4(8) . . . . ?
Ag3 N1 C1 C2 173.8(4) . . . . ?
N1 C1 C2 C3 0.1(8) . . . . ?
N1 C1 C2 C6 -179.6(5) . . . . ?
C1 C2 C3 C4 0.9(7) . . . . ?
C6 C2 C3 C4 -179.4(5) . . . . ?
N1 N2 C4 C3 -0.6(8) . . . . ?
Ag1 N2 C4 C3 -171.4(4) . . . . ?
C2 C3 C4 N2 -0.7(8) . . . . ?
C7 C5 C6 C7 0.7(10) 2_767 . . . ?
C7 C5 C6 C2 -179.1(6) 2_767 . . . ?
C3 C2 C6 C5 157.3(6) . . . . ?
C1 C2 C6 C5 -23.0(8) . . . . ?
C3 C2 C6 C7 -22.5(8) . . . . ?
C1 C2 C6 C7 157.2(6) . . . . ?
C5 C6 C7 C5 -0.8(10) . . . 2_767 ?
C2 C6 C7 C5 179.1(6) . . . 2_767 ?
N3 N4 C8 C9 -0.8(7) . . . . ?
Ag1 N4 C8 C9 -172.2(4) . . . . ?
N4 C8 C9 C10 1.2(8) . . . . ?
N4 C8 C9 C12 179.1(5) . . . . ?
C8 C9 C10 C11 -0.5(7) . . . . ?
C12 C9 C10 C11 -178.3(5) . . . . ?
N4 N3 C11 C10 1.0(8) . . . . ?
Ag3 N3 C11 C10 165.2(4) . . . . ?
C9 C10 C11 N3 -0.6(8) . . . . ?
C10 C9 C12 C13 -156.6(6) . . . . ?
C8 C9 C12 C13 25.6(7) . . . . ?
C10 C9 C12 C17 21.5(8) . . . . ?
C8 C9 C12 C17 -156.2(5) . . . . ?
C17 C12 C13 C14 1.0(9) . . . . ?
C9 C12 C13 C14 179.2(5) . . . . ?
C12 C13 C14 C15 1.3(9) . . . . ?
C13 C14 C15 C16 -2.3(9) . . . . ?
C13 C14 C15 C19 179.9(5) . . . . ?
C14 C15 C16 C17 0.9(9) . . . . ?
C19 C15 C16 C17 178.8(5) . . . . ?
C15 C16 C17 C12 1.3(9) . . . . ?
C13 C12 C17 C16 -2.3(9) . . . . ?
C9 C12 C17 C16 179.5(5) . . . . ?
N6 N5 C18 C19 1.6(8) . . . . ?
Ag2 N5 C18 C19 -169.6(4) . . . . ?
N5 C18 C19 C20 -2.5(8) . . . . ?
N5 C18 C19 C15 175.8(5) . . . . ?
C16 C15 C19 C20 -15.9(8) . . . . ?
C14 C15 C19 C20 161.9(5) . . . . ?
C16 C15 C19 C18 166.0(5) . . . . ?
C14 C15 C19 C18 -16.2(8) . . . . ?
C18 C19 C20 C21 0.1(8) . . . . ?
C15 C19 C20 C21 -178.1(5) . . . . ?
N5 N6 C21 C20 -4.3(9) . . . . ?
Ag2 N6 C21 C20 176.6(4) 2_544 . . . ?
C19 C20 C21 N6 3.3(9) . . . . ?
O1 C22 C24 C29 169.8(5) . . . . ?
O2 C22 C24 C29 -10.3(8) . . . . ?
O1 C22 C24 C25 -11.3(8) . . . . ?
O2 C22 C24 C25 168.6(5) . . . . ?
C29 C24 C25 C26 -2.3(8) . . . . ?
C22 C24 C25 C26 178.7(5) . . . . ?
C24 C25 C26 C27 1.3(8) . . . . ?
C24 C25 C26 C23 -179.6(5) . . . . ?
O3 C23 C26 C25 -2.1(9) . . . . ?
O4 C23 C26 C25 178.1(5) . . . . ?
O3 C23 C26 C27 176.9(6) . . . . ?
O4 C23 C26 C27 -2.9(8) . . . . ?
C25 C26 C27 C28 -0.3(8) . . . . ?
C23 C26 C27 C28 -179.3(5) . . . . ?
C26 C27 C28 C29 0.4(9) . . . . ?
C27 C28 C29 C24 -1.5(9) . . . . ?
C25 C24 C29 C28 2.4(8) . . . . ?
C22 C24 C29 C28 -178.7(5) . . . . ?
O2 C22 O1 Ag1 -10.7(6) . . . . ?
C24 C22 O1 Ag1 169.1(4) . . . . ?
N4 Ag1 O1 C22 51.9(5) . . . . ?
N2 Ag1 O1 C22 -164.9(4) . . . . ?
O2 Ag1 O1 C22 5.5(3) . . . . ?
Ag3 Ag1 O1 C22 162.4(3) . . . . ?
O1 C22 O2 Ag1 9.9(6) . . . . ?
C24 C22 O2 Ag1 -170.0(5) . . . . ?
N4 Ag1 O2 C22 -157.2(3) . . . . ?
N2 Ag1 O2 C22 8.5(4) . . . . ?
O1 Ag1 O2 C22 -5.5(3) . . . . ?
Ag3 Ag1 O2 C22 -143.9(3) . . . . ?
O3 C23 O4 Ag2 -13.5(8) . . . 2_755 ?
C26 C23 O4 Ag2 166.3(4) . . . 2_755 ?
